data_7221514
loop_
_publ_author_name
'Steudel, R.'
'Steidel, J.'
'Pickardt, J.'
'Schuster, F.'

_publ_section_title
;
 X-Ray Structure Analyses of Two Allotropes of Cycloheptasulfur
;
_journal_name_full
;
Zeitschrift fuer Naturforschung, Teil B. Anorganische Chemie, Organische 
Chemie (33,1978-41,1986)
;
_journal_page_first 1378
_journal_page_last 1383
_journal_volume 35
_journal_year 1980
_chemical_formula_sum S7
_space_group_IT_number 14
_symmetry_space_group_name_Hall '-P 2ybc'
_symmetry_space_group_name_H-M 'P 1 21/c 1'
_cell_angle_alpha 90
_cell_angle_beta 102.08
_cell_angle_gamma 90
_cell_formula_units_Z 4
_cell_length_a 9.68
_cell_length_b 7.641
_cell_length_c 9.409
_cell_volume 680.525
_citation_journal_id_ASTM ZNBAD2
_cod_data_source_file Steudel_ZNBAD2_1980_91.cif
_cod_data_source_block S7
_cod_database_code 7221514

loop_
_symmetry_equiv_pos_as_xyz
x,y,z
-x,y+1/2,-z+1/2
-x,-y,-z
x,-y-1/2,z-1/2

loop_
_atom_site_label
_atom_site_type_symbol
_atom_site_fract_x
_atom_site_fract_y
_atom_site_fract_z
_atom_site_occupancy
_atom_site_U_iso_or_equiv
S7 S 0.94255 0.42237 0.25439 1 0.0
S4 S 0.68352 0.58937 0.40265 1 0.0
S5 S 0.93633 0.28026 0.4311 1 0.0
S1 S 0.61914 0.18403 0.45995 1 0.0
S6 S 0.78008 0.62265 0.23659 1 0.0
S3 S 0.77761 0.0919 0.36586 1 0.0
S2 S 0.53478 0.39128 0.33346 1 0.0
